data_4085040
loop_
_publ_author_name
'Wilfling, Petra'
'Schittelkopf, Kathrin'
'Flock, Michaela'
'Herber, Rolfe H.'
'Power, Philip P.'
'Fischer, Roland C.'

_publ_section_title
;
 Influence of Ligand Modifications on Structural and Spectroscopic
 Properties in Terphenyl Based Heavier Group 14 Carbene Homologues
;
_journal_issue 11
_journal_name_full Organometallics
_journal_page_first 2222
_journal_paper_doi 10.1021/om500946e
_journal_volume 34
_journal_year 2015
_chemical_formula_sum 'C54 H66 Si2 Sn'
_chemical_formula_weight 889.94
_chemical_name_systematic
; 
 ? 
;
_space_group_IT_number 86
_symmetry_cell_setting tetragonal
_symmetry_space_group_name_Hall '-P 4bc'
_symmetry_space_group_name_H-M 'P 42/n :2'
_atom_sites_solution_hydrogens geom
_atom_sites_solution_primary direct
_atom_sites_solution_secondary difmap
_audit_creation_method SHELXL-97
_cell_angle_alpha 90.00
_cell_angle_beta 90.00
_cell_angle_gamma 90.00
_cell_formula_units_Z 4
_cell_length_a 15.3704(16)
_cell_length_b 15.3704(16)
_cell_length_c 21.593(2)
_cell_measurement_reflns_used 7767
_cell_measurement_temperature 100(2)
_cell_measurement_theta_max 25.04
_cell_measurement_theta_min 2.31
_cell_volume 5101.3(9)
_computing_cell_refinement 'Bruker SAINT'
_computing_data_collection 'Bruker APEX2'
_computing_data_reduction 'Bruker SAINT'
_computing_molecular_graphics 'Bruker SHELXTL'
_computing_publication_material 'Bruker SHELXTL'
_computing_structure_refinement 'SHELXL-97 (Sheldrick, 2008)'
_computing_structure_solution 'SHELXS-97 (Sheldrick, 2008)'
_diffrn_ambient_temperature 100(2)
_diffrn_measured_fraction_theta_full 1.000
_diffrn_measured_fraction_theta_max 1.000
_diffrn_measurement_device_type 'Bruker APEX-II CCD'
_diffrn_measurement_method '\f and \w scans'
_diffrn_radiation_monochromator graphite
_diffrn_radiation_source 'fine-focus sealed tube'
_diffrn_radiation_type MoK\a
_diffrn_radiation_wavelength 0.71073
_diffrn_reflns_av_R_equivalents 0.0476
_diffrn_reflns_av_sigmaI/netI 0.0353
_diffrn_reflns_limit_h_max 19
_diffrn_reflns_limit_h_min -19
_diffrn_reflns_limit_k_max 19
_diffrn_reflns_limit_k_min -19
_diffrn_reflns_limit_l_max 26
_diffrn_reflns_limit_l_min -27
_diffrn_reflns_number 37039
_diffrn_reflns_theta_full 27.00
_diffrn_reflns_theta_max 27.00
_diffrn_reflns_theta_min 1.63
_exptl_absorpt_coefficient_mu 0.580
_exptl_absorpt_correction_T_max 0.933
_exptl_absorpt_correction_T_min 0.882
_exptl_absorpt_correction_type multi-scan
_exptl_absorpt_process_details SADABS
_exptl_crystal_colour purple
_exptl_crystal_density_diffrn 1.159
_exptl_crystal_density_method 'not measured'
_exptl_crystal_description Block
_exptl_crystal_F_000 1872
_exptl_crystal_size_max 0.23
_exptl_crystal_size_mid 0.18
_exptl_crystal_size_min 0.12
_refine_diff_density_max 0.746
_refine_diff_density_min -0.337
_refine_diff_density_rms 0.074
_refine_ls_extinction_method none
_refine_ls_goodness_of_fit_ref 1.067
_refine_ls_hydrogen_treatment constr
_refine_ls_matrix_type full
_refine_ls_number_parameters 267
_refine_ls_number_reflns 5566
_refine_ls_number_restraints 0
_refine_ls_restrained_S_all 1.067
_refine_ls_R_factor_all 0.0569
_refine_ls_R_factor_gt 0.0388
_refine_ls_shift/su_max 0.001
_refine_ls_shift/su_mean 0.000
_refine_ls_structure_factor_coef Fsqd
_refine_ls_weighting_details 'calc w=1/[\s^2^(Fo^2^)+(0.0418P)^2^+4.2706P] where P=(Fo^2^+2Fc^2^)/3'
_refine_ls_weighting_scheme calc
_refine_ls_wR_factor_gt 0.0890
_refine_ls_wR_factor_ref 0.0965
_reflns_number_gt 4224
_reflns_number_total 5566
_reflns_threshold_expression >2sigma(I)
_cod_data_source_file om500946e_si_002.cif
_cod_data_source_block Sn(Ar#-4-SiMe3)2
_cod_depositor_comments
;
The following automatic conversions were performed:

'_symmetry_cell_setting' value 'Tetragonal' changed to 'tetragonal'
according to
/home/saulius/struct/COD-crude-data--automatic-downloads/rss-feeds/ACS/lib/dictionaries/cif_core.dic
dictionary named 'cif_core.dic' version 2.4.2 from
2011-04-26.

'_exptl_absorpt_correction_type' value 'Multi-Scan'
changed to 'multi-scan' according to
/home/saulius/struct/COD-crude-data--automatic-downloads/rss-feeds/ACS/lib/dictionaries/cif_core.dic
dictionary named 'cif_core.dic' version 2.4.2 from 2011-04-26.

Automatic conversion script
Id: cif_fix_values 2935 2014-11-11 08:27:57Z andrius 

 Adding full bibliography for 4085033--4085041.cif.
;
_cod_original_cell_volume 5101.4(9)
_cod_original_sg_symbol_H-M P4(2)/n
_cod_database_code 4085040

loop_
_symmetry_equiv_pos_as_xyz
'x, y, z'
'-x+1/2, -y+1/2, z'
'-y, x+1/2, z+1/2'
'y+1/2, -x, z+1/2'
'-x, -y, -z'
'x-1/2, y-1/2, -z'
'y, -x-1/2, -z-1/2'
'-y-1/2, x, -z-1/2'

loop_
_atom_site_label
_atom_site_type_symbol
_atom_site_fract_x
_atom_site_fract_y
_atom_site_fract_z
_atom_site_U_iso_or_equiv
_atom_site_adp_type
_atom_site_occupancy
_atom_site_symmetry_multiplicity
_atom_site_calc_flag
_atom_site_refinement_flags
Sn1 Sn 0.7500 0.2500 0.215266(10) 0.01918(8) Uani 1 2 d S
Si1 Si 0.91652(6) 0.63250(5) 0.09255(4) 0.0372(2) Uani 1 1 d .
C2 C 0.74582(17) 0.42376(17) 0.12037(12) 0.0231(5) Uani 1 1 d .
C3 C 0.78373(18) 0.50136(17) 0.10167(13) 0.0277(6) Uani 1 1 d .
H3 H 0.7517 0.5383 0.0747 0.033 Uiso 1 1 calc R
C4 C 0.86674(18) 0.52807(17) 0.12046(13) 0.0284(6) Uani 1 1 d .
C1 C 0.79089(16) 0.36638(16) 0.15975(11) 0.0196(5) Uani 1 1 d .
C5 C 0.90996(17) 0.47230(17) 0.16049(12) 0.0246(6) Uani 1 1 d .
H5 H 0.9662 0.4881 0.1749 0.030 Uiso 1 1 calc R
C6 C 0.87380(16) 0.39397(16) 0.18027(11) 0.0205(5) Uani 1 1 d .
C8 C 0.64224(18) 0.38129(17) 0.03582(12) 0.0244(6) Uani 1 1 d .
C7 C 0.65476(17) 0.40839(16) 0.09717(12) 0.0219(5) Uani 1 1 d .
C9 C 0.55803(18) 0.37845(17) 0.01201(13) 0.0267(6) Uani 1 1 d .
H9 H 0.5493 0.3581 -0.0291 0.032 Uiso 1 1 calc R
C12 C 0.58330(17) 0.43329(17) 0.13318(13) 0.0260(6) Uani 1 1 d .
C11 C 0.50058(17) 0.43163(17) 0.10686(13) 0.0276(6) Uani 1 1 d .
H11 H 0.4521 0.4496 0.1310 0.033 Uiso 1 1 calc R
C10 C 0.48704(18) 0.40442(17) 0.04642(13) 0.0275(6) Uani 1 1 d .
C15 C 0.5945(2) 0.4641(2) 0.19919(14) 0.0371(7) Uani 1 1 d .
H15A H 0.6170 0.4164 0.2246 0.056 Uiso 1 1 calc R
H15B H 0.5382 0.4832 0.2156 0.056 Uiso 1 1 calc R
H15C H 0.6356 0.5129 0.2002 0.056 Uiso 1 1 calc R
C13 C 0.71910(19) 0.3603(2) -0.00504(13) 0.0343(7) Uani 1 1 d .
H13A H 0.6996 0.3255 -0.0404 0.051 Uiso 1 1 calc R
H13B H 0.7622 0.3274 0.0188 0.051 Uiso 1 1 calc R
H13C H 0.7453 0.4145 -0.0200 0.051 Uiso 1 1 calc R
C14 C 0.39600(19) 0.4023(2) 0.01941(15) 0.0365(7) Uani 1 1 d .
H14A H 0.3994 0.4054 -0.0259 0.055 Uiso 1 1 calc R
H14B H 0.3627 0.4521 0.0350 0.055 Uiso 1 1 calc R
H14C H 0.3671 0.3482 0.0316 0.055 Uiso 1 1 calc R
C17 C 0.91868(17) 0.34554(16) 0.28738(12) 0.0222(5) Uani 1 1 d .
C16 C 0.92676(16) 0.33806(16) 0.22267(12) 0.0198(5) Uani 1 1 d .
C21 C 0.98946(16) 0.28188(16) 0.19703(12) 0.0227(5) Uani 1 1 d .
C20 C 1.04006(18) 0.23210(18) 0.23644(14) 0.0290(6) Uani 1 1 d .
H20 H 1.0819 0.1937 0.2192 0.035 Uiso 1 1 calc R
C18 C 0.97101(18) 0.29344(17) 0.32471(13) 0.0273(6) Uani 1 1 d .
H18 H 0.9648 0.2972 0.3684 0.033 Uiso 1 1 calc R
C24 C 1.00289(18) 0.27964(18) 0.12786(12) 0.0276(6) Uani 1 1 d .
H24A H 1.0548 0.2451 0.1182 0.041 Uiso 1 1 calc R
H24B H 1.0106 0.3391 0.1124 0.041 Uiso 1 1 calc R
H24C H 0.9520 0.2533 0.1080 0.041 Uiso 1 1 calc R
C19 C 1.03161(19) 0.23651(18) 0.30039(13) 0.0303(6) Uani 1 1 d .
C22 C 0.85575(18) 0.40828(18) 0.31582(13) 0.0282(6) Uani 1 1 d .
H22A H 0.7981 0.3813 0.3183 0.042 Uiso 1 1 calc R
H22B H 0.8525 0.4609 0.2902 0.042 Uiso 1 1 calc R
H22C H 0.8755 0.4238 0.3575 0.042 Uiso 1 1 calc R
C23 C 1.0875(2) 0.1821(2) 0.34244(16) 0.0472(9) Uani 1 1 d .
H23A H 1.1221 0.1415 0.3176 0.071 Uiso 1 1 calc R
H23B H 1.0504 0.1493 0.3710 0.071 Uiso 1 1 calc R
H23C H 1.1265 0.2200 0.3661 0.071 Uiso 1 1 calc R
C27 C 1.0364(3) 0.6214(3) 0.0895(3) 0.0914(19) Uani 1 1 d .
H27A H 1.0624 0.6775 0.0783 0.137 Uiso 1 1 calc R
H27B H 1.0522 0.5777 0.0584 0.137 Uiso 1 1 calc R
H27C H 1.0581 0.6032 0.1301 0.137 Uiso 1 1 calc R
C26 C 0.8706(3) 0.6567(3) 0.01468(18) 0.0747(14) Uani 1 1 d .
H26A H 0.8988 0.7086 -0.0023 0.112 Uiso 1 1 calc R
H26B H 0.8079 0.6670 0.0183 0.112 Uiso 1 1 calc R
H26C H 0.8809 0.6072 -0.0129 0.112 Uiso 1 1 calc R
C25 C 0.8891(3) 0.7224(2) 0.14646(19) 0.0621(11) Uani 1 1 d .
H25A H 0.9161 0.7114 0.1868 0.093 Uiso 1 1 calc R
H25B H 0.8258 0.7259 0.1513 0.093 Uiso 1 1 calc R
H25C H 0.9110 0.7775 0.1297 0.093 Uiso 1 1 calc R

loop_
_atom_site_aniso_label
_atom_site_aniso_U_11
_atom_site_aniso_U_22
_atom_site_aniso_U_33
_atom_site_aniso_U_23
_atom_site_aniso_U_13
_atom_site_aniso_U_12
Sn1 0.02139(14) 0.02028(14) 0.01588(13) 0.000 0.000 -0.00393(10)
Si1 0.0371(5) 0.0275(4) 0.0470(5) 0.0124(4) -0.0010(4) -0.0071(4)
C2 0.0248(13) 0.0236(13) 0.0207(13) 0.0017(11) -0.0018(11) -0.0021(11)
C3 0.0295(14) 0.0261(14) 0.0277(15) 0.0080(12) -0.0048(12) 0.0005(11)
C4 0.0305(15) 0.0241(14) 0.0307(15) 0.0047(11) -0.0006(12) -0.0032(12)
C1 0.0221(13) 0.0203(12) 0.0163(12) -0.0008(10) -0.0008(10) 0.0010(10)
C5 0.0239(13) 0.0239(13) 0.0262(14) 0.0024(11) -0.0022(11) -0.0042(11)
C6 0.0216(12) 0.0226(13) 0.0173(13) -0.0005(10) 0.0006(10) 0.0011(10)
C8 0.0302(14) 0.0204(13) 0.0226(14) 0.0039(11) -0.0010(11) 0.0024(11)
C7 0.0259(13) 0.0187(12) 0.0210(13) 0.0037(10) -0.0060(11) 0.0005(10)
C9 0.0367(16) 0.0236(13) 0.0199(13) 0.0037(11) -0.0093(12) -0.0013(12)
C12 0.0297(14) 0.0216(13) 0.0266(15) 0.0005(11) -0.0036(12) 0.0009(11)
C11 0.0238(13) 0.0241(13) 0.0350(16) 0.0002(12) -0.0011(12) 0.0024(11)
C10 0.0300(15) 0.0174(12) 0.0352(16) 0.0072(11) -0.0110(12) -0.0002(11)
C15 0.0347(16) 0.0453(18) 0.0312(16) -0.0101(14) -0.0006(13) -0.0002(14)
C13 0.0383(17) 0.0373(17) 0.0274(16) 0.0004(13) 0.0001(13) 0.0035(14)
C14 0.0314(16) 0.0294(15) 0.0486(19) 0.0038(14) -0.0156(14) 0.0008(13)
C17 0.0226(13) 0.0223(13) 0.0215(13) -0.0009(10) -0.0022(10) -0.0030(11)
C16 0.0181(12) 0.0190(12) 0.0224(13) 0.0027(10) -0.0024(10) -0.0035(10)
C21 0.0224(13) 0.0218(13) 0.0239(13) -0.0035(10) -0.0012(11) -0.0040(11)
C20 0.0248(14) 0.0242(14) 0.0381(17) -0.0025(12) -0.0004(12) 0.0036(11)
C18 0.0312(15) 0.0299(14) 0.0207(14) 0.0022(11) -0.0047(11) -0.0042(12)
C24 0.0273(14) 0.0289(14) 0.0266(15) -0.0055(12) 0.0035(12) -0.0026(12)
C19 0.0314(15) 0.0257(14) 0.0338(16) 0.0048(12) -0.0087(12) 0.0020(12)
C22 0.0299(15) 0.0315(15) 0.0232(14) -0.0053(12) -0.0002(12) 0.0013(12)
C23 0.051(2) 0.0434(19) 0.047(2) 0.0078(16) -0.0175(16) 0.0154(16)
C27 0.049(2) 0.047(2) 0.178(6) 0.040(3) 0.031(3) -0.0070(19)
C26 0.131(4) 0.053(2) 0.040(2) 0.0198(19) -0.012(2) -0.036(3)
C25 0.079(3) 0.041(2) 0.067(3) -0.0035(19) -0.003(2) -0.0210(19)

loop_
_atom_type_symbol
_atom_type_description
_atom_type_scat_dispersion_real
_atom_type_scat_dispersion_imag
_atom_type_scat_source
C C 0.0033 0.0016 'International Tables Vol C Tables 4.2.6.8 and 6.1.1.4'
H H 0.0000 0.0000 'International Tables Vol C Tables 4.2.6.8 and 6.1.1.4'
Si Si 0.0817 0.0704 'International Tables Vol C Tables 4.2.6.8 and 6.1.1.4'
Sn Sn -0.6537 1.4246 'International Tables Vol C Tables 4.2.6.8 and 6.1.1.4'

loop_
_geom_angle_atom_site_label_1
_geom_angle_atom_site_label_2
_geom_angle_atom_site_label_3
_geom_angle
_geom_angle_site_symmetry_3
C1 Sn1 C1 115.39(12) 2_655
C27 Si1 C25 108.5(2) .
C27 Si1 C26 111.3(2) .
C25 Si1 C26 109.4(2) .
C27 Si1 C4 109.77(15) .
C25 Si1 C4 110.06(15) .
C26 Si1 C4 107.84(15) .
C3 C2 C1 120.5(2) .
C3 C2 C7 115.4(2) .
C1 C2 C7 124.1(2) .
C2 C3 C4 123.4(2) .
C5 C4 C3 115.8(2) .
C5 C4 Si1 122.2(2) .
C3 C4 Si1 121.9(2) .
C2 C1 C6 116.4(2) .
C2 C1 Sn1 133.21(18) .
C6 C1 Sn1 108.91(17) .
C4 C5 C6 122.3(2) .
C5 C6 C1 121.5(2) .
C5 C6 C16 117.8(2) .
C1 C6 C16 120.6(2) .
C9 C8 C7 119.1(2) .
C9 C8 C13 120.3(2) .
C7 C8 C13 120.6(2) .
C12 C7 C8 119.9(2) .
C12 C7 C2 120.1(2) .
C8 C7 C2 119.3(2) .
C10 C9 C8 121.8(3) .
C11 C12 C7 119.0(2) .
C11 C12 C15 119.6(3) .
C7 C12 C15 121.3(2) .
C10 C11 C12 121.8(3) .
C9 C10 C11 118.4(2) .
C9 C10 C14 121.1(3) .
C11 C10 C14 120.5(3) .
C18 C17 C16 118.5(2) .
C18 C17 C22 120.4(2) .
C16 C17 C22 121.1(2) .
C17 C16 C21 120.1(2) .
C17 C16 C6 120.8(2) .
C21 C16 C6 119.0(2) .
C20 C21 C16 118.8(2) .
C20 C21 C24 121.3(2) .
C16 C21 C24 119.8(2) .
C21 C20 C19 122.2(3) .
C19 C18 C17 122.2(3) .
C18 C19 C20 118.2(2) .
C18 C19 C23 120.5(3) .
C20 C19 C23 121.3(3) .

loop_
_geom_bond_atom_site_label_1
_geom_bond_atom_site_label_2
_geom_bond_distance
_geom_bond_site_symmetry_2
Sn1 C1 2.243(2) .
Sn1 C1 2.243(2) 2_655
Si1 C27 1.852(4) .
Si1 C25 1.855(4) .
Si1 C26 1.861(4) .
Si1 C4 1.877(3) .
C2 C3 1.388(4) .
C2 C1 1.407(3) .
C2 C7 1.505(4) .
C3 C4 1.400(4) .
C4 C5 1.387(4) .
C1 C6 1.414(3) .
C5 C6 1.393(3) .
C6 C16 1.496(3) .
C8 C9 1.393(4) .
C8 C7 1.402(4) .
C8 C13 1.509(4) .
C7 C12 1.399(4) .
C9 C10 1.379(4) .
C12 C11 1.393(4) .
C12 C15 1.512(4) .
C11 C10 1.386(4) .
C10 C14 1.516(4) .
C17 C18 1.392(4) .
C17 C16 1.407(3) .
C17 C22 1.498(4) .
C16 C21 1.408(4) .
C21 C20 1.384(4) .
C21 C24 1.508(4) .
C20 C19 1.389(4) .
C18 C19 1.382(4) .
C19 C23 1.504(4) .

loop_
_geom_torsion_atom_site_label_1
_geom_torsion_atom_site_label_2
_geom_torsion_atom_site_label_3
_geom_torsion_atom_site_label_4
_geom_torsion
_geom_torsion_site_symmetry_1
C1 C2 C3 C4 -0.7(4) .
C7 C2 C3 C4 177.7(3) .
C2 C3 C4 C5 -0.9(4) .
C2 C3 C4 Si1 178.6(2) .
C27 Si1 C4 C5 29.7(3) .
C25 Si1 C4 C5 -89.7(3) .
C26 Si1 C4 C5 151.1(3) .
C27 Si1 C4 C3 -149.8(3) .
C25 Si1 C4 C3 90.9(3) .
C26 Si1 C4 C3 -28.4(3) .
C3 C2 C1 C6 2.3(4) .
C7 C2 C1 C6 -175.9(2) .
C3 C2 C1 Sn1 166.7(2) .
C7 C2 C1 Sn1 -11.5(4) .
C1 Sn1 C1 C2 67.3(2) 2_655
C1 Sn1 C1 C6 -127.49(19) 2_655
C3 C4 C5 C6 0.8(4) .
Si1 C4 C5 C6 -178.7(2) .
C4 C5 C6 C1 0.9(4) .
C4 C5 C6 C16 179.0(2) .
C2 C1 C6 C5 -2.4(4) .
Sn1 C1 C6 C5 -170.4(2) .
C2 C1 C6 C16 179.5(2) .
Sn1 C1 C6 C16 11.5(3) .
C9 C8 C7 C12 -0.9(4) .
C13 C8 C7 C12 175.6(2) .
C9 C8 C7 C2 -171.4(2) .
C13 C8 C7 C2 5.2(4) .
C3 C2 C7 C12 -93.0(3) .
C1 C2 C7 C12 85.3(3) .
C3 C2 C7 C8 77.4(3) .
C1 C2 C7 C8 -104.3(3) .
C7 C8 C9 C10 2.3(4) .
C13 C8 C9 C10 -174.3(2) .
C8 C7 C12 C11 -0.8(4) .
C2 C7 C12 C11 169.6(2) .
C8 C7 C12 C15 -179.1(3) .
C2 C7 C12 C15 -8.7(4) .
C7 C12 C11 C10 1.3(4) .
C15 C12 C11 C10 179.6(3) .
C8 C9 C10 C11 -1.8(4) .
C8 C9 C10 C14 179.0(2) .
C12 C11 C10 C9 0.0(4) .
C12 C11 C10 C14 179.2(3) .
C18 C17 C16 C21 -2.9(4) .
C22 C17 C16 C21 176.8(2) .
C18 C17 C16 C6 -178.5(2) .
C22 C17 C16 C6 1.2(4) .
C5 C6 C16 C17 92.2(3) .
C1 C6 C16 C17 -89.6(3) .
C5 C6 C16 C21 -83.4(3) .
C1 C6 C16 C21 94.8(3) .
C17 C16 C21 C20 2.5(4) .
C6 C16 C21 C20 178.2(2) .
C17 C16 C21 C24 -175.0(2) .
C6 C16 C21 C24 0.7(3) .
C16 C21 C20 C19 -0.7(4) .
C24 C21 C20 C19 176.7(3) .
C16 C17 C18 C19 1.5(4) .
C22 C17 C18 C19 -178.1(3) .
C17 C18 C19 C20 0.2(4) .
C17 C18 C19 C23 179.3(3) .
C21 C20 C19 C18 -0.7(4) .
C21 C20 C19 C23 -179.7(3) .
